data_4315364
loop_
_publ_author_name
'Emiliano Tamanini'
'Kevin Flavin'
'Majid Motevalli'
'Silvia Piperno'
'Levi A. Gheber'
'Matthew H. Todd'
'Michael Watkinson'

_publ_section_title
;
 Cyclam-Based "Clickates": Homogeneous and Heterogeneous Fluorescent
 Sensors for Zn(II)
;
_journal_name_full 'Inorganic Chemistry'
_journal_page_first 3789
_journal_page_last 3800
_journal_paper_doi 10.1021/ic901939x
_journal_volume 49
_journal_year 2010
_chemical_formula_sum 'C30 H42 Cl2 N10 Ni O8'
_chemical_formula_weight 800.35
_chemical_name_systematic
;
 ?
;
_space_group_IT_number 14
_symmetry_cell_setting monoclinic
_symmetry_Int_Tables_number 14
_symmetry_space_group_name_Hall '-P 2ybc'
_symmetry_space_group_name_H-M 'P 1 21/c 1'
_atom_sites_solution_hydrogens geom
_atom_sites_solution_primary direct
_atom_sites_solution_secondary difmap
_audit_creation_method SHELXL-97
_cell_angle_alpha 90.00
_cell_angle_beta 110.773(5)
_cell_angle_gamma 90.00
_cell_formula_units_Z 4
_cell_length_a 17.866(2)
_cell_length_b 10.0482(12)
_cell_length_c 21.869(2)
_cell_measurement_reflns_used 102408
_cell_measurement_temperature 120(2)
_cell_measurement_theta_max 27.48
_cell_measurement_theta_min 2.91
_cell_volume 3670.7(7)
_computing_cell_refinement 'DENZO (Otwinowski & Minor, 1997) & COLLECT (Hooft, R.W.W., 1998)'
_computing_data_collection 'COLLECT (Hooft, R.W.W., 1998)'
_computing_data_reduction 'DENZO (Otwinowski & Minor, 1997) & COLLECT (Hooft, R.W.W., 1998)'
_computing_molecular_graphics 'Ortep-3 for Windows (Farrugia, 1997)'
_computing_publication_material 'WinGX publication routines (Farrugia, 1999)'
_computing_structure_refinement 'SHELXL-97 (Sheldrick, 1997)'
_computing_structure_solution 'DIRDIF99 (Beurskens et al, 1999)'
_diffrn_ambient_temperature 120(2)
_diffrn_detector_area_resol_mean '4096x4096pixels / 62x62mm'
_diffrn_measured_fraction_theta_full 0.982
_diffrn_measured_fraction_theta_max 0.982
_diffrn_measurement_device_type 'Bruker-Nonius APEX II CCD camera on \k-goniostat'
_diffrn_measurement_method '\f & \w scans'
_diffrn_radiation_monochromator '10cm confocal mirrors'
_diffrn_radiation_source 'Bruker-Nonius FR591 rotating anode'
_diffrn_radiation_type MoK\a
_diffrn_radiation_wavelength 0.71073
_diffrn_reflns_av_R_equivalents 0.0537
_diffrn_reflns_av_sigmaI/netI 0.0598
_diffrn_reflns_limit_h_max 23
_diffrn_reflns_limit_h_min -23
_diffrn_reflns_limit_k_max 13
_diffrn_reflns_limit_k_min -13
_diffrn_reflns_limit_l_max 28
_diffrn_reflns_limit_l_min -26
_diffrn_reflns_number 29015
_diffrn_reflns_theta_full 27.59
_diffrn_reflns_theta_max 27.59
_diffrn_reflns_theta_min 3.05
_exptl_absorpt_coefficient_mu 0.736
_exptl_absorpt_correction_T_max 0.9572
_exptl_absorpt_correction_T_min 0.8549
_exptl_absorpt_correction_type multi-scan
_exptl_absorpt_process_details 'SADABS 2007/2 (Sheldrick, G.M., 2007)'
_exptl_crystal_colour pink-transparent
_exptl_crystal_density_diffrn 1.448
_exptl_crystal_density_method 'not measured'
_exptl_crystal_description slab
_exptl_crystal_F_000 1672
_exptl_crystal_size_max 0.22
_exptl_crystal_size_mid 0.12
_exptl_crystal_size_min 0.06
_refine_diff_density_max 0.708
_refine_diff_density_min -0.503
_refine_diff_density_rms 0.082
_refine_ls_extinction_method none
_refine_ls_goodness_of_fit_ref 1.087
_refine_ls_hydrogen_treatment mixed
_refine_ls_matrix_type full
_refine_ls_number_parameters 468
_refine_ls_number_reflns 8353
_refine_ls_number_restraints 0
_refine_ls_restrained_S_all 1.087
_refine_ls_R_factor_all 0.1110
_refine_ls_R_factor_gt 0.0699
_refine_ls_shift/su_max 0.000
_refine_ls_shift/su_mean 0.000
_refine_ls_structure_factor_coef Fsqd
_refine_ls_weighting_details 'calc w=1/[\s^2^(Fo^2^)+(0.0131P)^2^+10.7419P] where P=(Fo^2^+2Fc^2^)/3'
_refine_ls_weighting_scheme calc
_refine_ls_wR_factor_gt 0.1306
_refine_ls_wR_factor_ref 0.1530
_reflns_number_gt 5830
_reflns_number_total 8353
_reflns_threshold_expression >2sigma(I)
_cod_data_source_file ic901939x_si_006.cif
_cod_data_source_block et571
_cod_depositor_comments
;
The following automatic conversions were performed:

'_exptl_absorpt_correction_type' value 'Multi-scan' changed to
'multi-scan' according to the built-in table from CIF Core dictionary
named 'cif_core.dic' version 2.4.1 from 2010-06-29.

Automatic conversion script
Id: cif_fix_values 1646 2011-03-28 12:23:43Z adriana 
;
_cod_database_code 4315364

loop_
_symmetry_equiv_pos_as_xyz
'x, y, z'
'-x, y+1/2, -z+1/2'
'-x, -y, -z'
'x, -y-1/2, z-1/2'

loop_
_atom_site_label
_atom_site_type_symbol
_atom_site_fract_x
_atom_site_fract_y
_atom_site_fract_z
_atom_site_U_iso_or_equiv
_atom_site_adp_type
_atom_site_occupancy
_atom_site_symmetry_multiplicity
_atom_site_calc_flag
_atom_site_refinement_flags
_atom_site_disorder_assembly
_atom_site_disorder_group
C1 C -0.3452(3) 0.4398(4) 0.5226(2) 0.0405(10) Uani 1 1 d . . .
H1A H -0.3744 0.4821 0.5483 0.049 Uiso 1 1 calc R . .
H1B H -0.3536 0.4942 0.4830 0.049 Uiso 1 1 calc R . .
C2 C -0.2561(2) 0.4336(4) 0.5633(2) 0.0388(9) Uani 1 1 d . . .
H2A H -0.2334 0.5245 0.5682 0.047 Uiso 1 1 calc R . .
H2B H -0.2491 0.3997 0.6075 0.047 Uiso 1 1 calc R . .
C3 C -0.1415(2) 0.2805(5) 0.58241(19) 0.0401(9) Uani 1 1 d . . .
H3A H -0.1016 0.3498 0.6042 0.048 Uiso 1 1 calc R . .
H3B H -0.1167 0.2201 0.5593 0.048 Uiso 1 1 calc R . .
C4 C -0.1596(2) 0.2001(5) 0.63546(18) 0.0401(9) Uani 1 1 d . . .
H4A H -0.1139 0.1391 0.6557 0.048 Uiso 1 1 calc R . .
H4B H -0.1609 0.2632 0.6698 0.048 Uiso 1 1 calc R . .
C5 C -0.2357(3) 0.1181(5) 0.6157(2) 0.0439(10) Uani 1 1 d . . .
H5A H -0.2277 0.0434 0.6469 0.053 Uiso 1 1 calc R . .
H5B H -0.2794 0.1743 0.6194 0.053 Uiso 1 1 calc R . .
C6 C -0.3307(3) -0.0252(4) 0.5333(2) 0.0424(10) Uani 1 1 d . . .
H6A H -0.3737 0.0191 0.5444 0.051 Uiso 1 1 calc R . .
H6B H -0.3154 -0.1075 0.5597 0.051 Uiso 1 1 calc R . .
C7 C -0.3613(3) -0.0604(4) 0.4614(2) 0.0428(10) Uani 1 1 d . . .
H7A H -0.3232 -0.1226 0.4529 0.051 Uiso 1 1 calc R . .
H7B H -0.4133 -0.1069 0.4504 0.051 Uiso 1 1 calc R . .
C8 C -0.4574(2) 0.1041(4) 0.3896(2) 0.0370(9) Uani 1 1 d . . .
H8A H -0.4909 0.0261 0.3693 0.044 Uiso 1 1 calc R . .
H8B H -0.4622 0.1686 0.3542 0.044 Uiso 1 1 calc R . .
C9 C -0.4921(2) 0.1678(4) 0.4366(2) 0.0384(9) Uani 1 1 d . . .
H9A H -0.5511 0.1721 0.4153 0.046 Uiso 1 1 calc R . .
H9B H -0.4799 0.1105 0.4758 0.046 Uiso 1 1 calc R . .
C10 C -0.4608(2) 0.3064(4) 0.4582(2) 0.0398(9) Uani 1 1 d . . .
H10A H -0.4650 0.3604 0.4192 0.048 Uiso 1 1 calc R . .
H10B H -0.4943 0.3490 0.4803 0.048 Uiso 1 1 calc R . .
C11 C -0.3470(2) 0.0249(4) 0.3614(2) 0.0401(10) Uani 1 1 d . . .
H11A H -0.3652 0.0948 0.3274 0.048 Uiso 1 1 calc R . .
H11B H -0.3714 -0.0606 0.3418 0.048 Uiso 1 1 calc R . .
C12 C -0.2580(2) 0.0141(4) 0.3854(2) 0.0385(9) Uani 1 1 d . . .
C13 C -0.2055(3) -0.0622(4) 0.3683(2) 0.0427(10) Uani 1 1 d . . .
H13 H -0.2182 -0.1270 0.3345 0.051 Uiso 1 1 calc R . .
C14 C -0.0530(3) -0.0765(5) 0.4130(3) 0.0575(13) Uani 1 1 d . . .
H14A H -0.0190 -0.0881 0.4595 0.069 Uiso 1 1 calc R . .
H14B H -0.0271 -0.0093 0.3939 0.069 Uiso 1 1 calc R . .
C15 C -0.0574(3) -0.2055(5) 0.3781(2) 0.0477(11) Uani 1 1 d . . .
C16 C -0.0549(3) -0.2120(6) 0.3152(2) 0.0587(13) Uani 1 1 d . . .
H16 H -0.0540 -0.1321 0.2923 0.070 Uiso 1 1 calc R . .
C17 C -0.0538(3) -0.3331(8) 0.2859(3) 0.0737(18) Uani 1 1 d . . .
H17 H -0.0515 -0.3361 0.2432 0.088 Uiso 1 1 calc R . .
C18 C -0.0559(3) -0.4487(7) 0.3181(3) 0.0737(18) Uani 1 1 d . . .
H18 H -0.0542 -0.5317 0.2979 0.088 Uiso 1 1 calc R . .
C19 C -0.0605(3) -0.4457(6) 0.3789(3) 0.0686(16) Uani 1 1 d . . .
H19 H -0.0633 -0.5266 0.4005 0.082 Uiso 1 1 calc R . .
C20 C -0.0611(3) -0.3246(5) 0.4096(3) 0.0548(12) Uani 1 1 d . . .
H20 H -0.0641 -0.3230 0.4521 0.066 Uiso 1 1 calc R . .
C21 C -0.1825(2) 0.4237(4) 0.48746(19) 0.0396(9) Uani 1 1 d . . .
H21A H -0.1389 0.3745 0.4793 0.047 Uiso 1 1 calc R . .
H21B H -0.1611 0.5107 0.5073 0.047 Uiso 1 1 calc R . .
C22 C -0.2508(2) 0.4447(4) 0.42434(19) 0.0365(9) Uani 1 1 d . . .
C23 C -0.2758(3) 0.5448(4) 0.3801(2) 0.0422(10) Uani 1 1 d . . .
H23 H -0.2508 0.6287 0.3811 0.051 Uiso 1 1 calc R . .
C24 C -0.3994(3) 0.5648(5) 0.2755(2) 0.0479(11) Uani 1 1 d . . .
H24A H -0.4398 0.6151 0.2875 0.057 Uiso 1 1 calc R . .
H24B H -0.4279 0.4960 0.2432 0.057 Uiso 1 1 calc R . .
C25 C -0.3577(3) 0.6583(4) 0.24442(19) 0.0378(9) Uani 1 1 d . . .
C26 C -0.2911(3) 0.6181(5) 0.2306(2) 0.0461(11) Uani 1 1 d . . .
H26 H -0.2713 0.5300 0.2412 0.055 Uiso 1 1 calc R . .
C27 C -0.2531(3) 0.7036(5) 0.2019(2) 0.0499(11) Uani 1 1 d . . .
H27 H -0.2076 0.6748 0.1927 0.060 Uiso 1 1 calc R . .
C28 C -0.3477(4) 0.8716(5) 0.1989(2) 0.0597(14) Uani 1 1 d . . .
H28 H -0.3674 0.9593 0.1872 0.072 Uiso 1 1 calc R . .
C29 C -0.2812(3) 0.8292(5) 0.1867(2) 0.0583(13) Uani 1 1 d . . .
H29 H -0.2546 0.8887 0.1675 0.070 Uiso 1 1 calc R . .
C30 C -0.3867(3) 0.7858(4) 0.2285(2) 0.0455(10) Uani 1 1 d . . .
H30 H -0.4323 0.8150 0.2375 0.055 Uiso 1 1 calc R . .
Cl1 Cl 0.55788(7) 0.23266(11) 0.14948(6) 0.0494(3) Uani 1 1 d . . .
Cl2 Cl 0.10718(7) 0.22153(11) 0.41686(5) 0.0470(3) Uani 1 1 d . . .
N1 N -0.3760(2) 0.3047(4) 0.50354(17) 0.0367(8) Uani 1 1 d . . .
N4 N -0.37205(19) 0.0590(3) 0.41760(16) 0.0364(8) Uani 1 1 d . . .
N5 N -0.2143(2) 0.0928(3) 0.43551(16) 0.0375(8) Uani 1 1 d . . .
N2 N -0.21151(19) 0.3461(3) 0.53300(15) 0.0342(7) Uani 1 1 d . . .
N8 N -0.3051(2) 0.3446(3) 0.40396(15) 0.0357(7) Uani 1 1 d . . .
N3 N -0.2609(2) 0.0639(4) 0.54937(17) 0.0387(8) Uani 1 1 d . . .
N6 N -0.1367(2) 0.0682(4) 0.45073(17) 0.0412(8) Uani 1 1 d . . .
N7 N -0.1323(2) -0.0269(4) 0.40896(17) 0.0422(8) Uani 1 1 d . . .
N9 N -0.3625(2) 0.3771(3) 0.34851(16) 0.0370(8) Uani 1 1 d . . .
N10 N -0.3440(2) 0.4992(3) 0.33421(16) 0.0401(8) Uani 1 1 d . . .
Ni1 Ni -0.29098(3) 0.20204(5) 0.47428(2) 0.03292(14) Uani 1 1 d . . .
O1 O 0.5164(3) 0.2924(4) 0.1877(2) 0.0868(14) Uani 1 1 d . . .
O2 O 0.5629(2) 0.3306(3) 0.10320(17) 0.0581(9) Uani 1 1 d . . .
O3 O 0.6373(3) 0.2021(5) 0.1912(3) 0.1123(19) Uani 1 1 d . . .
O4 O 0.5179(3) 0.1192(4) 0.1172(2) 0.0785(12) Uani 1 1 d . . .
O5 O 0.1133(2) 0.3266(3) 0.37456(18) 0.0649(10) Uani 1 1 d . . .
O6 O 0.1750(2) 0.2226(4) 0.47619(17) 0.0679(10) Uani 1 1 d . . .
O7 O 0.1034(2) 0.0953(3) 0.38433(17) 0.0581(9) Uani 1 1 d . . .
O8 O 0.0358(2) 0.2395(4) 0.43121(19) 0.0701(11) Uani 1 1 d . . .
H1 H -0.379(3) 0.272(4) 0.536(2) 0.039(13) Uiso 1 1 d . . .
H6 H -0.222(3) 0.024(4) 0.547(2) 0.035(12) Uiso 1 1 d . . .

loop_
_atom_site_aniso_label
_atom_site_aniso_U_11
_atom_site_aniso_U_22
_atom_site_aniso_U_33
_atom_site_aniso_U_23
_atom_site_aniso_U_13
_atom_site_aniso_U_12
C1 0.040(2) 0.039(2) 0.045(2) -0.0011(18) 0.0185(19) -0.0001(19)
C2 0.039(2) 0.040(2) 0.039(2) -0.0057(18) 0.0159(18) -0.0060(19)
C3 0.027(2) 0.051(3) 0.040(2) -0.0018(19) 0.0092(17) -0.0019(19)
C4 0.039(2) 0.050(2) 0.0307(19) 0.0036(18) 0.0105(17) -0.001(2)
C5 0.046(3) 0.049(3) 0.037(2) 0.0029(19) 0.0159(19) -0.002(2)
C6 0.033(2) 0.042(2) 0.049(2) 0.008(2) 0.0103(19) -0.0047(19)
C7 0.038(2) 0.037(2) 0.049(2) 0.0059(19) 0.0096(19) -0.0040(19)
C8 0.030(2) 0.035(2) 0.044(2) 0.0020(17) 0.0107(18) -0.0017(17)
C9 0.027(2) 0.043(2) 0.044(2) 0.0046(18) 0.0110(17) -0.0025(17)
C10 0.031(2) 0.045(2) 0.043(2) -0.0003(19) 0.0129(18) 0.0025(19)
C11 0.033(2) 0.038(2) 0.045(2) -0.0068(18) 0.0098(18) 0.0007(18)
C12 0.032(2) 0.038(2) 0.043(2) -0.0033(18) 0.0107(18) 0.0001(18)
C13 0.037(2) 0.043(2) 0.047(2) -0.0055(19) 0.013(2) -0.0037(19)
C14 0.031(2) 0.054(3) 0.087(4) -0.020(3) 0.020(2) 0.000(2)
C15 0.029(2) 0.058(3) 0.053(3) -0.009(2) 0.0111(19) 0.000(2)
C16 0.038(3) 0.083(4) 0.052(3) 0.004(3) 0.013(2) 0.013(3)
C17 0.050(3) 0.113(6) 0.050(3) -0.028(3) 0.009(3) 0.012(3)
C18 0.043(3) 0.080(4) 0.093(5) -0.038(4) 0.018(3) 0.002(3)
C19 0.043(3) 0.056(3) 0.110(5) -0.010(3) 0.031(3) -0.008(2)
C20 0.041(3) 0.067(3) 0.063(3) -0.008(3) 0.027(2) -0.003(2)
C21 0.035(2) 0.041(2) 0.042(2) -0.0001(18) 0.0140(18) -0.0095(19)
C22 0.036(2) 0.038(2) 0.038(2) -0.0006(17) 0.0171(18) -0.0072(18)
C23 0.038(2) 0.041(2) 0.047(2) 0.0036(19) 0.015(2) -0.0053(19)
C24 0.042(2) 0.054(3) 0.046(2) 0.012(2) 0.013(2) 0.005(2)
C25 0.039(2) 0.038(2) 0.034(2) 0.0029(17) 0.0109(18) -0.0001(18)
C26 0.049(3) 0.044(2) 0.047(2) 0.005(2) 0.019(2) 0.003(2)
C27 0.051(3) 0.060(3) 0.042(2) -0.001(2) 0.020(2) -0.006(2)
C28 0.081(4) 0.034(2) 0.054(3) 0.007(2) 0.011(3) 0.001(3)
C29 0.071(4) 0.058(3) 0.047(3) 0.005(2) 0.022(3) -0.015(3)
C30 0.048(3) 0.045(3) 0.041(2) -0.006(2) 0.012(2) 0.007(2)
Cl1 0.0533(7) 0.0412(6) 0.0547(6) 0.0026(5) 0.0205(5) 0.0098(5)
Cl2 0.0441(6) 0.0442(6) 0.0533(6) -0.0024(5) 0.0180(5) 0.0002(5)
N1 0.0336(18) 0.041(2) 0.0374(18) -0.0005(16) 0.0146(15) -0.0036(16)
N4 0.0309(18) 0.0358(18) 0.0422(18) 0.0024(15) 0.0125(15) -0.0022(14)
N5 0.0316(18) 0.0402(19) 0.0390(18) -0.0029(15) 0.0104(15) -0.0015(15)
N2 0.0294(17) 0.0397(18) 0.0343(17) 0.0000(14) 0.0121(14) -0.0033(15)
N8 0.0362(18) 0.0371(18) 0.0339(16) -0.0005(14) 0.0125(15) -0.0036(15)
N3 0.0303(19) 0.045(2) 0.0425(19) 0.0023(16) 0.0145(16) -0.0040(17)
N6 0.0316(18) 0.045(2) 0.047(2) -0.0081(16) 0.0144(16) -0.0036(16)
N7 0.0312(18) 0.045(2) 0.050(2) -0.0085(17) 0.0140(16) -0.0012(16)
N9 0.0377(19) 0.0361(19) 0.0369(17) 0.0011(14) 0.0130(15) -0.0003(15)
N10 0.041(2) 0.040(2) 0.0412(18) 0.0087(16) 0.0164(16) -0.0030(16)
Ni1 0.0290(3) 0.0354(3) 0.0342(3) 0.0007(2) 0.0111(2) -0.0033(2)
O1 0.146(4) 0.056(2) 0.099(3) -0.003(2) 0.093(3) -0.005(3)
O2 0.066(2) 0.056(2) 0.068(2) 0.0123(17) 0.0415(19) 0.0119(17)
O3 0.070(3) 0.074(3) 0.149(4) 0.035(3) -0.016(3) 0.009(2)
O4 0.087(3) 0.054(2) 0.085(3) -0.013(2) 0.020(2) -0.014(2)
O5 0.069(2) 0.052(2) 0.073(2) 0.0109(18) 0.025(2) -0.0088(18)
O6 0.061(2) 0.066(2) 0.061(2) -0.0044(18) 0.0025(18) 0.0051(19)
O7 0.065(2) 0.0444(19) 0.067(2) -0.0099(16) 0.0256(18) -0.0015(17)
O8 0.058(2) 0.077(3) 0.085(3) -0.009(2) 0.037(2) 0.009(2)

loop_
_atom_type_symbol
_atom_type_description
_atom_type_scat_dispersion_real
_atom_type_scat_dispersion_imag
_atom_type_scat_source
C C 0.0033 0.0016 'International Tables Vol C Tables 4.2.6.8 and 6.1.1.4'
H H 0.0000 0.0000 'International Tables Vol C Tables 4.2.6.8 and 6.1.1.4'
Cl Cl 0.1484 0.1585 'International Tables Vol C Tables 4.2.6.8 and 6.1.1.4'
N N 0.0061 0.0033 'International Tables Vol C Tables 4.2.6.8 and 6.1.1.4'
Ni Ni 0.3393 1.1124 'International Tables Vol C Tables 4.2.6.8 and 6.1.1.4'
O O 0.0106 0.0060 'International Tables Vol C Tables 4.2.6.8 and 6.1.1.4'

loop_
_geom_angle_atom_site_label_1
_geom_angle_atom_site_label_2
_geom_angle_atom_site_label_3
_geom_angle
_geom_angle_site_symmetry_1
_geom_angle_site_symmetry_3
_geom_angle_publ_flag
N1 C1 C2 109.7(3) . . ?
N1 C1 H1A 109.7 . . ?
C2 C1 H1A 109.7 . . ?
N1 C1 H1B 109.7 . . ?
C2 C1 H1B 109.7 . . ?
H1A C1 H1B 108.2 . . ?
N2 C2 C1 112.1(3) . . ?
N2 C2 H2A 109.2 . . ?
C1 C2 H2A 109.2 . . ?
N2 C2 H2B 109.2 . . ?
C1 C2 H2B 109.2 . . ?
H2A C2 H2B 107.9 . . ?
N2 C3 C4 115.7(3) . . ?
N2 C3 H3A 108.3 . . ?
C4 C3 H3A 108.3 . . ?
N2 C3 H3B 108.3 . . ?
C4 C3 H3B 108.3 . . ?
H3A C3 H3B 107.4 . . ?
C5 C4 C3 118.5(3) . . ?
C5 C4 H4A 107.7 . . ?
C3 C4 H4A 107.7 . . ?
C5 C4 H4B 107.7 . . ?
C3 C4 H4B 107.7 . . ?
H4A C4 H4B 107.1 . . ?
N3 C5 C4 114.4(3) . . ?
N3 C5 H5A 108.7 . . ?
C4 C5 H5A 108.7 . . ?
N3 C5 H5B 108.7 . . ?
C4 C5 H5B 108.7 . . ?
H5A C5 H5B 107.6 . . ?
N3 C6 C7 110.7(4) . . ?
N3 C6 H6A 109.5 . . ?
C7 C6 H6A 109.5 . . ?
N3 C6 H6B 109.5 . . ?
C7 C6 H6B 109.5 . . ?
H6A C6 H6B 108.1 . . ?
N4 C7 C6 113.1(3) . . ?
N4 C7 H7A 108.9 . . ?
C6 C7 H7A 108.9 . . ?
N4 C7 H7B 108.9 . . ?
C6 C7 H7B 108.9 . . ?
H7A C7 H7B 107.8 . . ?
N4 C8 C9 116.9(3) . . ?
N4 C8 H8A 108.1 . . ?
C9 C8 H8A 108.1 . . ?
N4 C8 H8B 108.1 . . ?
C9 C8 H8B 108.1 . . ?
H8A C8 H8B 107.3 . . ?
C10 C9 C8 113.9(3) . . ?
C10 C9 H9A 108.8 . . ?
C8 C9 H9A 108.8 . . ?
C10 C9 H9B 108.8 . . ?
C8 C9 H9B 108.8 . . ?
H9A C9 H9B 107.7 . . ?
N1 C10 C9 112.0(3) . . ?
N1 C10 H10A 109.2 . . ?
C9 C10 H10A 109.2 . . ?
N1 C10 H10B 109.2 . . ?
C9 C10 H10B 109.2 . . ?
H10A C10 H10B 107.9 . . ?
N4 C11 C12 108.8(3) . . ?
N4 C11 H11A 109.9 . . ?
C12 C11 H11A 109.9 . . ?
N4 C11 H11B 109.9 . . ?
C12 C11 H11B 109.9 . . ?
H11A C11 H11B 108.3 . . ?
N5 C12 C13 107.3(4) . . ?
N5 C12 C11 118.6(4) . . ?
C13 C12 C11 134.1(4) . . ?
N7 C13 C12 105.9(4) . . ?
N7 C13 H13 127.1 . . ?
C12 C13 H13 127.1 . . ?
N7 C14 C15 112.8(4) . . ?
N7 C14 H14A 109.0 . . ?
C15 C14 H14A 109.0 . . ?
N7 C14 H14B 109.0 . . ?
C15 C14 H14B 109.0 . . ?
H14A C14 H14B 107.8 . . ?
C20 C15 C16 118.1(5) . . ?
C20 C15 C14 119.8(4) . . ?
C16 C15 C14 122.0(5) . . ?
C17 C16 C15 120.8(6) . . ?
C17 C16 H16 119.6 . . ?
C15 C16 H16 119.6 . . ?
C18 C17 C16 120.2(5) . . ?
C18 C17 H17 119.9 . . ?
C16 C17 H17 119.9 . . ?
C19 C18 C17 120.5(6) . . ?
C19 C18 H18 119.7 . . ?
C17 C18 H18 119.7 . . ?
C18 C19 C20 120.2(6) . . ?
C18 C19 H19 119.9 . . ?
C20 C19 H19 119.9 . . ?
C19 C20 C15 120.3(5) . . ?
C19 C20 H20 119.9 . . ?
C15 C20 H20 119.9 . . ?
N2 C21 C22 109.0(3) . . ?
N2 C21 H21A 109.9 . . ?
C22 C21 H21A 109.9 . . ?
N2 C21 H21B 109.9 . . ?
C22 C21 H21B 109.9 . . ?
H21A C21 H21B 108.3 . . ?
C23 C22 N8 107.4(4) . . ?
C23 C22 C21 135.7(4) . . ?
N8 C22 C21 116.8(4) . . ?
N10 C23 C22 105.0(4) . . ?
N10 C23 H23 127.5 . . ?
C22 C23 H23 127.5 . . ?
N10 C24 C25 112.8(4) . . ?
N10 C24 H24A 109.0 . . ?
C25 C24 H24A 109.0 . . ?
N10 C24 H24B 109.0 . . ?
C25 C24 H24B 109.0 . . ?
H24A C24 H24B 107.8 . . ?
C30 C25 C26 119.3(4) . . ?
C30 C25 C24 119.5(4) . . ?
C26 C25 C24 121.2(4) . . ?
C27 C26 C25 121.1(4) . . ?
C27 C26 H26 119.5 . . ?
C25 C26 H26 119.5 . . ?
C29 C27 C26 119.6(5) . . ?
C29 C27 H27 120.2 . . ?
C26 C27 H27 120.2 . . ?
C29 C28 C30 120.3(5) . . ?
C29 C28 H28 119.9 . . ?
C30 C28 H28 119.9 . . ?
C27 C29 C28 120.8(5) . . ?
C27 C29 H29 119.6 . . ?
C28 C29 H29 119.6 . . ?
C25 C30 C28 119.0(4) . . ?
C25 C30 H30 120.5 . . ?
C28 C30 H30 120.5 . . ?
O4 Cl1 O3 111.3(3) . . ?
O4 Cl1 O1 111.1(3) . . ?
O3 Cl1 O1 108.8(3) . . ?
O4 Cl1 O2 110.6(2) . . ?
O3 Cl1 O2 107.6(3) . . ?
O1 Cl1 O2 107.4(2) . . ?
O6 Cl2 O8 109.6(2) . . ?
O6 Cl2 O5 110.2(2) . . ?
O8 Cl2 O5 109.1(2) . . ?
O6 Cl2 O7 109.4(2) . . ?
O8 Cl2 O7 109.3(2) . . ?
O5 Cl2 O7 109.3(2) . . ?
C1 N1 C10 111.7(3) . . ?
C1 N1 Ni1 107.4(3) . . ?
C10 N1 Ni1 118.3(3) . . ?
C1 N1 H1 105(3) . . ?
C10 N1 H1 103(3) . . ?
Ni1 N1 H1 110(3) . . ?
C11 N4 C8 107.0(3) . . ?
C11 N4 C7 109.5(3) . . ?
C8 N4 C7 112.5(3) . . ?
C11 N4 Ni1 107.3(2) . . ?
C8 N4 Ni1 115.0(2) . . ?
C7 N4 Ni1 105.3(2) . . ?
N6 N5 C12 110.1(3) . . ?
N6 N5 Ni1 138.6(3) . . ?
C12 N5 Ni1 110.7(3) . . ?
C3 N2 C2 112.5(3) . . ?
C3 N2 C21 108.4(3) . . ?
C2 N2 C21 110.8(3) . . ?
C3 N2 Ni1 110.4(3) . . ?
C2 N2 Ni1 108.9(2) . . ?
C21 N2 Ni1 105.6(2) . . ?
N9 N8 C22 110.4(3) . . ?
N9 N8 Ni1 135.2(3) . . ?
C22 N8 Ni1 112.8(3) . . ?
C5 N3 C6 113.5(3) . . ?
C5 N3 Ni1 116.0(3) . . ?
C6 N3 Ni1 105.0(3) . . ?
C5 N3 H6 105(3) . . ?
C6 N3 H6 111(3) . . ?
Ni1 N3 H6 106(3) . . ?
N5 N6 N7 105.6(3) . . ?
C13 N7 N6 111.1(3) . . ?
C13 N7 C14 129.8(4) . . ?
N6 N7 C14 119.1(3) . . ?
N8 N9 N10 105.5(3) . . ?
N9 N10 C23 111.6(3) . . ?
N9 N10 C24 118.1(3) . . ?
C23 N10 C24 130.2(4) . . ?
N8 Ni1 N3 172.48(14) . . ?
N8 Ni1 N4 99.18(13) . . ?
N3 Ni1 N4 86.57(13) . . ?
N8 Ni1 N2 81.65(13) . . ?
N3 Ni1 N2 92.73(13) . . ?
N4 Ni1 N2 178.34(13) . . ?
N8 Ni1 N1 88.62(14) . . ?
N3 Ni1 N1 95.71(15) . . ?
N4 Ni1 N1 95.34(13) . . ?
N2 Ni1 N1 83.23(13) . . ?
N8 Ni1 N5 89.24(13) . . ?
N3 Ni1 N5 87.01(14) . . ?
N4 Ni1 N5 79.67(13) . . ?
N2 Ni1 N5 101.80(13) . . ?
N1 Ni1 N5 174.19(13) . . ?

loop_
_geom_bond_atom_site_label_1
_geom_bond_atom_site_label_2
_geom_bond_distance
_geom_bond_site_symmetry_2
_geom_bond_publ_flag
C1 N1 1.469(5) . ?
C1 C2 1.524(6) . ?
C1 H1A 0.9900 . ?
C1 H1B 0.9900 . ?
C2 N2 1.491(5) . ?
C2 H2A 0.9900 . ?
C2 H2B 0.9900 . ?
C3 N2 1.485(5) . ?
C3 C4 1.538(6) . ?
C3 H3A 0.9900 . ?
C3 H3B 0.9900 . ?
C4 C5 1.517(6) . ?
C4 H4A 0.9900 . ?
C4 H4B 0.9900 . ?
C5 N3 1.463(5) . ?
C5 H5A 0.9900 . ?
C5 H5B 0.9900 . ?
C6 N3 1.473(5) . ?
C6 C7 1.513(6) . ?
C6 H6A 0.9900 . ?
C6 H6B 0.9900 . ?
C7 N4 1.504(5) . ?
C7 H7A 0.9900 . ?
C7 H7B 0.9900 . ?
C8 N4 1.498(5) . ?
C8 C9 1.518(6) . ?
C8 H8A 0.9900 . ?
C8 H8B 0.9900 . ?
C9 C10 1.512(6) . ?
C9 H9A 0.9900 . ?
C9 H9B 0.9900 . ?
C10 N1 1.487(5) . ?
C10 H10A 0.9900 . ?
C10 H10B 0.9900 . ?
C11 N4 1.490(5) . ?
C11 C12 1.491(6) . ?
C11 H11A 0.9900 . ?
C11 H11B 0.9900 . ?
C12 N5 1.352(5) . ?
C12 C13 1.361(6) . ?
C13 N7 1.342(5) . ?
C13 H13 0.9500 . ?
C14 N7 1.476(5) . ?
C14 C15 1.491(6) . ?
C14 H14A 0.9900 . ?
C14 H14B 0.9900 . ?
C15 C20 1.393(7) . ?
C15 C16 1.394(7) . ?
C16 C17 1.379(8) . ?
C16 H16 0.9500 . ?
C17 C18 1.366(9) . ?
C17 H17 0.9500 . ?
C18 C19 1.363(8) . ?
C18 H18 0.9500 . ?
C19 C20 1.391(7) . ?
C19 H19 0.9500 . ?
C20 H20 0.9500 . ?
C21 N2 1.495(5) . ?
C21 C22 1.498(5) . ?
C21 H21A 0.9900 . ?
C21 H21B 0.9900 . ?
C22 C23 1.356(6) . ?
C22 N8 1.358(5) . ?
C23 N10 1.355(5) . ?
C23 H23 0.9500 . ?
C24 N10 1.470(5) . ?
C24 C25 1.503(6) . ?
C24 H24A 0.9900 . ?
C24 H24B 0.9900 . ?
C25 C30 1.379(6) . ?
C25 C26 1.388(6) . ?
C26 C27 1.377(6) . ?
C26 H26 0.9500 . ?
C27 C29 1.355(7) . ?
C27 H27 0.9500 . ?
C28 C29 1.374(8) . ?
C28 C30 1.402(7) . ?
C28 H28 0.9500 . ?
C29 H29 0.9500 . ?
C30 H30 0.9500 . ?
Cl1 O4 1.396(4) . ?
Cl1 O3 1.422(4) . ?
Cl1 O1 1.431(4) . ?
Cl1 O2 1.437(3) . ?
Cl2 O6 1.427(3) . ?
Cl2 O8 1.428(4) . ?
Cl2 O5 1.433(3) . ?
Cl2 O7 1.444(3) . ?
N1 Ni1 2.115(4) . ?
N1 H1 0.79(4) . ?
N4 Ni1 2.104(3) . ?
N5 N6 1.329(5) . ?
N5 Ni1 2.150(3) . ?
N2 Ni1 2.113(3) . ?
N8 N9 1.322(4) . ?
N8 Ni1 2.051(3) . ?
N3 Ni1 2.071(4) . ?
N3 H6 0.82(4) . ?
N6 N7 1.344(5) . ?
N9 N10 1.336(5) . ?

loop_
_geom_torsion_atom_site_label_1
_geom_torsion_atom_site_label_2
_geom_torsion_atom_site_label_3
_geom_torsion_atom_site_label_4
_geom_torsion
_geom_torsion_site_symmetry_1
_geom_torsion_site_symmetry_2
_geom_torsion_site_symmetry_3
_geom_torsion_site_symmetry_4
_geom_torsion_publ_flag
N1 C1 C2 N2 47.3(5) . . . . ?
N2 C3 C4 C5 39.4(6) . . . . ?
C3 C4 C5 N3 32.2(6) . . . . ?
N3 C6 C7 N4 -48.9(5) . . . . ?
N4 C8 C9 C10 72.6(5) . . . . ?
C8 C9 C10 N1 -71.5(4) . . . . ?
N4 C11 C12 N5 -32.4(5) . . . . ?
N4 C11 C12 C13 146.9(5) . . . . ?
N5 C12 C13 N7 0.2(5) . . . . ?
C11 C12 C13 N7 -179.1(5) . . . . ?
N7 C14 C15 C20 -83.8(6) . . . . ?
N7 C14 C15 C16 98.6(5) . . . . ?
C20 C15 C16 C17 -1.9(7) . . . . ?
C14 C15 C16 C17 175.7(5) . . . . ?
C15 C16 C17 C18 0.7(8) . . . . ?
C16 C17 C18 C19 1.0(9) . . . . ?
C17 C18 C19 C20 -1.5(8) . . . . ?
C18 C19 C20 C15 0.3(8) . . . . ?
C16 C15 C20 C19 1.4(7) . . . . ?
C14 C15 C20 C19 -176.2(4) . . . . ?
N2 C21 C22 C23 142.6(5) . . . . ?
N2 C21 C22 N8 -35.1(5) . . . . ?
N8 C22 C23 N10 -0.8(5) . . . . ?
C21 C22 C23 N10 -178.7(5) . . . . ?
N10 C24 C25 C30 -130.6(4) . . . . ?
N10 C24 C25 C26 50.2(6) . . . . ?
C30 C25 C26 C27 0.6(6) . . . . ?
C24 C25 C26 C27 179.7(4) . . . . ?
C25 C26 C27 C29 0.0(7) . . . . ?
C26 C27 C29 C28 -0.9(7) . . . . ?
C30 C28 C29 C27 1.3(7) . . . . ?
C26 C25 C30 C28 -0.2(6) . . . . ?
C24 C25 C30 C28 -179.3(4) . . . . ?
C29 C28 C30 C25 -0.7(7) . . . . ?
C2 C1 N1 C10 -174.3(3) . . . . ?
C2 C1 N1 Ni1 -43.0(4) . . . . ?
C9 C10 N1 C1 178.1(3) . . . . ?
C9 C10 N1 Ni1 52.7(4) . . . . ?
C12 C11 N4 C8 165.3(3) . . . . ?
C12 C11 N4 C7 -72.5(4) . . . . ?
C12 C11 N4 Ni1 41.3(4) . . . . ?
C9 C8 N4 C11 -169.3(3) . . . . ?
C9 C8 N4 C7 70.4(4) . . . . ?
C9 C8 N4 Ni1 -50.2(4) . . . . ?
C6 C7 N4 C11 141.4(4) . . . . ?
C6 C7 N4 C8 -99.8(4) . . . . ?
C6 C7 N4 Ni1 26.3(4) . . . . ?
C13 C12 N5 N6 -0.4(5) . . . . ?
C11 C12 N5 N6 179.1(4) . . . . ?
C13 C12 N5 Ni1 -173.4(3) . . . . ?
C11 C12 N5 Ni1 6.1(5) . . . . ?
C4 C3 N2 C2 54.8(5) . . . . ?
C4 C3 N2 C21 177.6(4) . . . . ?
C4 C3 N2 Ni1 -67.1(4) . . . . ?
C1 C2 N2 C3 -149.0(3) . . . . ?
C1 C2 N2 C21 89.5(4) . . . . ?
C1 C2 N2 Ni1 -26.2(4) . . . . ?
C22 C21 N2 C3 157.8(3) . . . . ?
C22 C21 N2 C2 -78.3(4) . . . . ?
C22 C21 N2 Ni1 39.4(4) . . . . ?
C23 C22 N8 N9 0.7(5) . . . . ?
C21 C22 N8 N9 179.0(3) . . . . ?
C23 C22 N8 Ni1 -167.4(3) . . . . ?
C21 C22 N8 Ni1 10.9(5) . . . . ?
C4 C5 N3 C6 174.8(4) . . . . ?
C4 C5 N3 Ni1 -63.5(4) . . . . ?
C7 C6 N3 C5 171.2(4) . . . . ?
C7 C6 N3 Ni1 43.5(4) . . . . ?
C12 N5 N6 N7 0.4(4) . . . . ?
Ni1 N5 N6 N7 170.5(3) . . . . ?
C12 C13 N7 N6 0.0(5) . . . . ?
C12 C13 N7 C14 -179.9(5) . . . . ?
N5 N6 N7 C13 -0.2(5) . . . . ?
N5 N6 N7 C14 179.7(4) . . . . ?
C15 C14 N7 C13 -16.7(8) . . . . ?
C15 C14 N7 N6 163.4(4) . . . . ?
C22 N8 N9 N10 -0.3(4) . . . . ?
Ni1 N8 N9 N10 164.1(3) . . . . ?
N8 N9 N10 C23 -0.3(5) . . . . ?
N8 N9 N10 C24 -177.7(3) . . . . ?
C22 C23 N10 N9 0.7(5) . . . . ?
C22 C23 N10 C24 177.8(4) . . . . ?
C25 C24 N10 N9 -149.4(4) . . . . ?
C25 C24 N10 C23 33.6(6) . . . . ?
N9 N8 Ni1 N3 164.0(10) . . . . ?
C22 N8 Ni1 N3 -31.9(12) . . . . ?
N9 N8 Ni1 N4 24.5(4) . . . . ?
C22 N8 Ni1 N4 -171.4(3) . . . . ?
N9 N8 Ni1 N2 -154.1(4) . . . . ?
C22 N8 Ni1 N2 10.0(3) . . . . ?
N9 N8 Ni1 N1 -70.7(4) . . . . ?
C22 N8 Ni1 N1 93.4(3) . . . . ?
N9 N8 Ni1 N5 103.9(4) . . . . ?
C22 N8 Ni1 N5 -92.0(3) . . . . ?
C5 N3 Ni1 N8 70.8(12) . . . . ?
C6 N3 Ni1 N8 -163.0(10) . . . . ?
C5 N3 Ni1 N4 -149.1(3) . . . . ?
C6 N3 Ni1 N4 -23.0(3) . . . . ?
C5 N3 Ni1 N2 29.4(3) . . . . ?
C6 N3 Ni1 N2 155.5(3) . . . . ?
C5 N3 Ni1 N1 -54.1(3) . . . . ?
C6 N3 Ni1 N1 72.1(3) . . . . ?
C5 N3 Ni1 N5 131.1(3) . . . . ?
C6 N3 Ni1 N5 -102.8(3) . . . . ?
C11 N4 Ni1 N8 57.1(3) . . . . ?
C8 N4 Ni1 N8 -61.9(3) . . . . ?
C7 N4 Ni1 N8 173.7(3) . . . . ?
C11 N4 Ni1 N3 -118.1(3) . . . . ?
C8 N4 Ni1 N3 123.0(3) . . . . ?
C7 N4 Ni1 N3 -1.5(3) . . . . ?
C11 N4 Ni1 N2 177(99) . . . . ?
C8 N4 Ni1 N2 58(5) . . . . ?
C7 N4 Ni1 N2 -67(5) . . . . ?
C11 N4 Ni1 N1 146.5(3) . . . . ?
C8 N4 Ni1 N1 27.6(3) . . . . ?
C7 N4 Ni1 N1 -96.9(3) . . . . ?
C11 N4 Ni1 N5 -30.5(2) . . . . ?
C8 N4 Ni1 N5 -149.4(3) . . . . ?
C7 N4 Ni1 N5 86.1(3) . . . . ?
C3 N2 Ni1 N8 -144.4(3) . . . . ?
C2 N2 Ni1 N8 91.6(3) . . . . ?
C21 N2 Ni1 N8 -27.5(3) . . . . ?
C3 N2 Ni1 N3 30.6(3) . . . . ?
C2 N2 Ni1 N3 -93.5(3) . . . . ?
C21 N2 Ni1 N3 147.5(3) . . . . ?
C3 N2 Ni1 N4 96(5) . . . . ?
C2 N2 Ni1 N4 -28(5) . . . . ?
C21 N2 Ni1 N4 -147(4) . . . . ?
C3 N2 Ni1 N1 126.0(3) . . . . ?
C2 N2 Ni1 N1 2.0(2) . . . . ?
C21 N2 Ni1 N1 -117.1(3) . . . . ?
C3 N2 Ni1 N5 -56.9(3) . . . . ?
C2 N2 Ni1 N5 179.0(2) . . . . ?
C21 N2 Ni1 N5 60.0(3) . . . . ?
C1 N1 Ni1 N8 -59.0(3) . . . . ?
C10 N1 Ni1 N8 68.6(3) . . . . ?
C1 N1 Ni1 N3 114.9(3) . . . . ?
C10 N1 Ni1 N3 -117.6(3) . . . . ?
C1 N1 Ni1 N4 -158.0(3) . . . . ?
C10 N1 Ni1 N4 -30.5(3) . . . . ?
C1 N1 Ni1 N2 22.8(3) . . . . ?
C10 N1 Ni1 N2 150.3(3) . . . . ?
C1 N1 Ni1 N5 -127.4(13) . . . . ?
C10 N1 Ni1 N5 0.1(16) . . . . ?
N6 N5 Ni1 N8 104.7(4) . . . . ?
C12 N5 Ni1 N8 -85.3(3) . . . . ?
N6 N5 Ni1 N3 -68.8(4) . . . . ?
C12 N5 Ni1 N3 101.3(3) . . . . ?
N6 N5 Ni1 N4 -155.8(4) . . . . ?
C12 N5 Ni1 N4 14.2(3) . . . . ?
N6 N5 Ni1 N2 23.4(4) . . . . ?
C12 N5 Ni1 N2 -166.6(3) . . . . ?
N6 N5 Ni1 N1 173.1(12) . . . . ?
C12 N5 Ni1 N1 -16.9(15) . . . . ?
